data_4101123
_journal_name_full 'Journal of the American Chemical Society'
_journal_paper_doi 10.1021/ja0602647
_journal_year 2006
_chemical_absolute_configuration unk
_chemical_formula_sum 'C12 H4 O4'
_chemical_formula_weight 212.15
_space_group_IT_number 19
_symmetry_cell_setting orthorhombic
_symmetry_space_group_name_Hall 'P 2ac 2ab'
_symmetry_space_group_name_H-M 'P 21 21 21'
_cell_angle_alpha 90.00
_cell_angle_beta 90.00
_cell_angle_gamma 90.00
_cell_formula_units_Z 4
_cell_length_a 10.0583(3)
_cell_length_b 5.8983(2)
_cell_length_c 15.2143(4)
_cell_measurement_temperature 93(2)
_cell_volume 902.62(5)
_diffrn_ambient_temperature 93(2)
_exptl_crystal_density_diffrn 1.561
_cod_database_code 4101123

loop_
_symmetry_equiv_pos_as_xyz
'x, y, z'
'-x+1/2, -y, z+1/2'
'x+1/2, -y+1/2, -z'
'-x, y+1/2, -z+1/2'

loop_
_atom_site_label
_atom_site_type_symbol
_atom_site_fract_x
_atom_site_fract_y
_atom_site_fract_z
_atom_site_U_iso_or_equiv
_atom_site_adp_type
_atom_site_occupancy
_atom_site_symmetry_multiplicity
_atom_site_calc_flag
_atom_site_refinement_flags
_atom_site_disorder_assembly
_atom_site_disorder_group
O1 O 0.43320(17) -0.3817(3) 0.33295(13) 0.0228(4) Uani 1 1 d . . .
O2 O 0.41657(17) -0.3754(3) 0.11477(13) 0.0245(4) Uani 1 1 d . . .
O3 O 0.06853(16) 0.5988(3) 0.08967(11) 0.0186(4) Uani 1 1 d . . .
O4 O 0.10751(16) 0.6063(3) 0.38952(11) 0.0177(4) Uani 1 1 d . . .
C1 C 0.3840(2) -0.2603(4) 0.27845(17) 0.0180(5) Uani 1 1 d . . .
C2 C 0.3739(2) -0.2600(4) 0.17348(17) 0.0185(5) Uani 1 1 d . . .
C3 C 0.2868(2) -0.0514(4) 0.18335(16) 0.0159(5) Uani 1 1 d . . .
C4 C 0.2169(2) 0.1222(4) 0.13972(16) 0.0160(5) Uani 1 1 d . . .
C5 C 0.1783(2) 0.2210(4) 0.05022(15) 0.0177(5) Uani 1 1 d . . .
C6 C 0.1187(2) 0.4184(4) 0.10663(16) 0.0155(5) Uani 1 1 d . . .
C7 C 0.1609(2) 0.2972(4) 0.19042(15) 0.0141(5) Uani 1 1 d . . .
C8 C 0.1732(2) 0.2996(4) 0.28230(15) 0.0143(5) Uani 1 1 d . . .
C9 C 0.1536(2) 0.4262(4) 0.36830(15) 0.0150(5) Uani 1 1 d . . .
C10 C 0.2292(2) 0.2311(4) 0.41824(16) 0.0171(5) Uani 1 1 d . . .
C11 C 0.2423(2) 0.1261(4) 0.32651(16) 0.0148(5) Uani 1 1 d . . .
C12 C 0.2991(2) -0.0494(4) 0.27662(16) 0.0155(5) Uani 1 1 d . . .
H10A H 0.182(3) 0.152(5) 0.4610(18) 0.015(7) Uiso 1 1 d . . .
H5A H 0.104(3) 0.131(5) 0.015(2) 0.028(8) Uiso 1 1 d . . .
H5B H 0.254(3) 0.262(7) 0.008(2) 0.032(8) Uiso 1 1 d . . .
H10B H 0.319(3) 0.275(5) 0.4502(19) 0.028(8) Uiso 1 1 d . . .

loop_
_atom_site_aniso_label
_atom_site_aniso_U_11
_atom_site_aniso_U_22
_atom_site_aniso_U_33
_atom_site_aniso_U_23
_atom_site_aniso_U_13
_atom_site_aniso_U_12
O1 0.0143(8) 0.0200(9) 0.0342(10) 0.0057(9) -0.0006(7) 0.0037(7)
O2 0.0189(9) 0.0227(10) 0.0318(10) -0.0074(9) 0.0023(8) 0.0034(7)
O3 0.0157(8) 0.0186(9) 0.0214(9) 0.0026(7) 0.0012(7) 0.0030(7)
O4 0.0150(8) 0.0183(9) 0.0197(8) -0.0024(7) -0.0021(7) 0.0026(7)
C1 0.0093(10) 0.0162(12) 0.0285(13) 0.0018(11) 0.0018(9) 0.0000(9)
C2 0.0106(10) 0.0145(12) 0.0304(13) -0.0004(10) -0.0001(9) 0.0001(9)
C3 0.0091(10) 0.0148(12) 0.0238(13) -0.0016(10) 0.0021(9) -0.0008(9)
C4 0.0122(11) 0.0167(12) 0.0192(11) 0.0003(10) 0.0033(9) -0.0026(9)
C5 0.0178(11) 0.0175(12) 0.0178(11) -0.0004(10) 0.0035(10) 0.0038(10)
C6 0.0130(10) 0.0177(12) 0.0159(11) -0.0011(10) 0.0020(9) -0.0010(9)
C7 0.0088(10) 0.0142(10) 0.0193(11) 0.0020(9) 0.0001(8) 0.0008(9)
C8 0.0088(10) 0.0141(10) 0.0202(12) 0.0004(9) 0.0003(9) 0.0010(9)
C9 0.0086(10) 0.0191(12) 0.0173(12) -0.0009(10) -0.0001(9) -0.0016(9)
C10 0.0150(11) 0.0183(12) 0.0179(11) 0.0009(10) -0.0020(9) 0.0027(10)
C11 0.0099(10) 0.0160(11) 0.0186(11) 0.0007(10) -0.0007(9) 0.0015(9)
C12 0.0116(10) 0.0132(11) 0.0218(12) 0.0014(10) -0.0001(10) -0.0006(9)

loop_
_geom_bond_atom_site_label_1
_geom_bond_atom_site_label_2
_geom_bond_distance
_geom_bond_site_symmetry_2
_geom_bond_publ_flag
O1 C1 1.202(3) . ?
O2 C2 1.202(3) . ?
O3 C6 1.205(3) . ?
O4 C9 1.203(3) . ?
C1 C12 1.509(3) . ?
C1 C2 1.600(3) . ?
C2 C3 1.518(3) . ?
C3 C4 1.408(3) . ?
C3 C12 1.425(3) . ?
C4 C7 1.406(3) . ?
C4 C5 1.531(3) . ?
C5 C6 1.566(3) . ?
C5 H5A 1.07(3) . ?
C5 H5B 1.03(3) . ?
C6 C7 1.522(3) . ?
C7 C8 1.403(3) . ?
C8 C11 1.408(3) . ?
C8 C9 1.519(3) . ?
C9 C10 1.575(3) . ?
C10 C11 1.533(3) . ?
C10 H10A 0.93(3) . ?
C10 H10B 1.06(3) . ?
C11 C12 1.405(3) . ?

loop_
_cod_related_entry_id
_cod_related_entry_database
_cod_related_entry_code
1 ChemSpider 30659980
